data_7000286
loop_
_publ_author_name
'P\'erez, Julio'
'Morales, Dolores'
'Garc\'ia-Escudero, Luis A.'
'Mart\'inez-Garc\'ia, H\'ector'
'Miguel, Daniel'
'Bernad, Pablo'

_publ_section_title
;
 Synthesis of new copper(i) complexes with tris(2-pyridyl) ligands.
 Applications to carbene and nitrene transfer reactions
;
_journal_issue 2
_journal_name_full 'Dalton Transactions'
_journal_page_first 375
_journal_page_last 382
_journal_paper_doi 10.1039/b812604f
_journal_year 2009
_chemical_formula_sum 'C31 H24 Cu F3 N8 O3 S'
_chemical_formula_weight 709.18
_chemical_name_systematic
;
?
;
_space_group_IT_number 14
_symmetry_cell_setting monoclinic
_symmetry_space_group_name_Hall '-P 2yn'
_symmetry_space_group_name_H-M 'P 1 21/n 1'
_atom_sites_solution_hydrogens geom
_atom_sites_solution_primary direct
_atom_sites_solution_secondary difmap
_audit_creation_method SHELXL-97
_cell_angle_alpha 90.00
_cell_angle_beta 96.231(4)
_cell_angle_gamma 90.00
_cell_formula_units_Z 4
_cell_length_a 8.4385(18)
_cell_length_b 17.821(4)
_cell_length_c 20.819(5)
_cell_measurement_reflns_used 999
_cell_measurement_temperature 296(2)
_cell_measurement_theta_max 22.66
_cell_measurement_theta_min 2.43
_cell_volume 3112.3(12)
_computing_cell_refinement 'Bruker SMART'
_computing_data_collection 'Bruker SMART'
_computing_data_reduction 'Bruker SHELXTL'
_computing_molecular_graphics 'Bruker SHELXTL'
_computing_publication_material 'Bruker SHELXTL'
_computing_structure_refinement 'SHELXL-97 (Sheldrick, 1997)'
_computing_structure_solution 'SHELXS-97 (Sheldrick, 1990)'
_diffrn_ambient_temperature 296(2)
_diffrn_measured_fraction_theta_full 0.994
_diffrn_measured_fraction_theta_max 0.994
_diffrn_measurement_device_type 'CCD area detector'
_diffrn_measurement_method 'phi and omega scans'
_diffrn_radiation_monochromator graphite
_diffrn_radiation_source 'fine-focus sealed tube'
_diffrn_radiation_type MoK\a
_diffrn_radiation_wavelength 0.71073
_diffrn_reflns_av_R_equivalents 0.0440
_diffrn_reflns_av_sigmaI/netI 0.0485
_diffrn_reflns_limit_h_max 9
_diffrn_reflns_limit_h_min -9
_diffrn_reflns_limit_k_max 14
_diffrn_reflns_limit_k_min -19
_diffrn_reflns_limit_l_max 23
_diffrn_reflns_limit_l_min -23
_diffrn_reflns_number 13877
_diffrn_reflns_theta_full 23.32
_diffrn_reflns_theta_max 23.32
_diffrn_reflns_theta_min 1.51
_exptl_absorpt_coefficient_mu 0.834
_exptl_absorpt_correction_T_max 1.000000
_exptl_absorpt_correction_T_min 0.597154
_exptl_absorpt_correction_type multi-scan
_exptl_absorpt_process_details SADABS
_exptl_crystal_colour YELLOW
_exptl_crystal_density_diffrn 1.513
_exptl_crystal_density_method 'not measured'
_exptl_crystal_description NEEDDLE
_exptl_crystal_F_000 1448
_exptl_crystal_size_max 0.36
_exptl_crystal_size_mid 0.10
_exptl_crystal_size_min 0.09
_refine_diff_density_max 0.484
_refine_diff_density_min -0.306
_refine_diff_density_rms 0.056
_refine_ls_extinction_method none
_refine_ls_goodness_of_fit_ref 1.001
_refine_ls_hydrogen_treatment constr
_refine_ls_matrix_type full
_refine_ls_number_parameters 424
_refine_ls_number_reflns 4483
_refine_ls_number_restraints 0
_refine_ls_restrained_S_all 1.001
_refine_ls_R_factor_all 0.0660
_refine_ls_R_factor_gt 0.0422
_refine_ls_shift/su_max 0.000
_refine_ls_shift/su_mean 0.000
_refine_ls_structure_factor_coef Fsqd
_refine_ls_weighting_details 'calc w=1/[\s^2^(Fo^2^)+(0.0589P)^2^+0.0000P] where P=(Fo^2^+2Fc^2^)/3'
_refine_ls_weighting_scheme calc
_refine_ls_wR_factor_gt 0.1008
_refine_ls_wR_factor_ref 0.1094
_reflns_number_gt 3142
_reflns_number_total 4483
_reflns_threshold_expression >2sigma(I)
_cod_data_source_file b812604f.txt
_cod_data_source_block Compound_5_(hm208am)
_cod_depositor_comments
;
The following automatic conversions were performed:
'_symmetry_cell_setting' value 'Monoclinic' changed to 'monoclinic'
according to '/home/saulius/struct/CIF-dictionaries/cif_core.dic'
dictionary named 'cif_core.dic' version 2.4.1 from 2010-06-29.

Automatic conversion script
Id: cif_fix_enum 1527 2010-12-29 10:47:43Z saulius 
;
_cod_original_cell_volume 3112.4(12)
_cod_original_sg_symbol_H-M P2(1)/n
_cod_database_code 7000286

loop_
_symmetry_equiv_pos_as_xyz
'x, y, z'
'-x+1/2, y+1/2, -z+1/2'
'-x, -y, -z'
'x-1/2, -y-1/2, z-1/2'

loop_
_atom_site_label
_atom_site_type_symbol
_atom_site_fract_x
_atom_site_fract_y
_atom_site_fract_z
_atom_site_U_iso_or_equiv
_atom_site_adp_type
_atom_site_occupancy
_atom_site_symmetry_multiplicity
_atom_site_calc_flag
_atom_site_refinement_flags
_atom_site_disorder_assembly
_atom_site_disorder_group
Cu1 Cu 0.58289(6) 0.21957(3) 0.04039(2) 0.04941(18) Uani 1 1 d . . .
N1 N 0.6664(3) 0.11222(16) 0.04848(13) 0.0397(7) Uani 1 1 d . . .
N2 N 0.3632(3) 0.18955(16) 0.06829(13) 0.0374(7) Uani 1 1 d . . .
N3 N 0.7411(4) 0.09186(17) 0.21378(14) 0.0465(8) Uani 1 1 d . . .
N4 N 0.5248(3) 0.11310(16) 0.13936(12) 0.0386(7) Uani 1 1 d . . .
N5 N 0.6038(3) 0.28333(17) -0.03857(13) 0.0422(7) Uani 1 1 d . . .
N6 N 0.6927(3) 0.29958(17) 0.10438(13) 0.0396(7) Uani 1 1 d . . .
N7 N 0.3053(3) 0.39938(17) -0.02259(13) 0.0438(8) Uani 1 1 d . . .
N8 N 0.5559(3) 0.38377(16) 0.03123(12) 0.0373(7) Uani 1 1 d . . .
C1 C 0.7426(4) 0.0741(2) 0.00502(17) 0.0490(10) Uani 1 1 d . . .
H1 H 0.7877 0.1008 -0.0268 0.059 Uiso 1 1 calc R . .
C2 C 0.7560(5) -0.0025(2) 0.00600(18) 0.0536(11) Uani 1 1 d . . .
H2 H 0.8097 -0.0269 -0.0246 0.064 Uiso 1 1 calc R . .
C3 C 0.6905(5) -0.0427(2) 0.0520(2) 0.0550(11) Uani 1 1 d . . .
H3 H 0.6989 -0.0947 0.0531 0.066 Uiso 1 1 calc R . .
C4 C 0.6115(4) -0.0054(2) 0.09682(17) 0.0442(9) Uani 1 1 d . . .
H4 H 0.5642 -0.0315 0.1284 0.053 Uiso 1 1 calc R . .
C5 C 0.6045(4) 0.0718(2) 0.09360(15) 0.0355(8) Uani 1 1 d . . .
C6 C 0.3706(4) 0.14131(19) 0.11809(16) 0.0357(8) Uani 1 1 d . . .
C7 C 0.2377(4) 0.1183(2) 0.14572(17) 0.0469(10) Uani 1 1 d . . .
H7 H 0.2475 0.0856 0.1808 0.056 Uiso 1 1 calc R . .
C8 C 0.0914(4) 0.1442(2) 0.1209(2) 0.0555(11) Uani 1 1 d . . .
H8 H 0.0000 0.1293 0.1387 0.067 Uiso 1 1 calc R . .
C9 C 0.0813(4) 0.1930(2) 0.0688(2) 0.0547(11) Uani 1 1 d . . .
H9 H -0.0168 0.2117 0.0512 0.066 Uiso 1 1 calc R . .
C10 C 0.2176(4) 0.2130(2) 0.04395(18) 0.0449(9) Uani 1 1 d . . .
H10 H 0.2097 0.2446 0.0082 0.054 Uiso 1 1 calc R . .
C11 C 0.5994(4) 0.1252(2) 0.20148(15) 0.0377(8) Uani 1 1 d . . .
C12 C 0.5366(5) 0.1724(2) 0.24509(17) 0.0520(10) Uani 1 1 d . . .
H12 H 0.4397 0.1967 0.2345 0.062 Uiso 1 1 calc R . .
C13 C 0.6220(6) 0.1821(3) 0.3042(2) 0.0724(14) Uani 1 1 d . . .
H13 H 0.5819 0.2125 0.3350 0.087 Uiso 1 1 calc R . .
C14 C 0.7666(6) 0.1471(3) 0.3184(2) 0.0705(13) Uani 1 1 d . . .
H14 H 0.8261 0.1532 0.3584 0.085 Uiso 1 1 calc R . .
C15 C 0.8193(5) 0.1033(3) 0.2718(2) 0.0607(12) Uani 1 1 d . . .
H15 H 0.9173 0.0796 0.2812 0.073 Uiso 1 1 calc R . .
C21 C 0.6480(5) 0.2599(2) -0.09496(17) 0.0516(10) Uani 1 1 d . . .
H21 H 0.6424 0.2087 -0.1040 0.062 Uiso 1 1 calc R . .
C22 C 0.7010(5) 0.3064(3) -0.14011(18) 0.0596(12) Uani 1 1 d . . .
H22 H 0.7306 0.2872 -0.1786 0.071 Uiso 1 1 calc R . .
C23 C 0.7098(5) 0.3820(3) -0.12799(18) 0.0549(11) Uani 1 1 d . . .
H23 H 0.7468 0.4149 -0.1576 0.066 Uiso 1 1 calc R . .
C24 C 0.6625(4) 0.4076(2) -0.07078(17) 0.0464(10) Uani 1 1 d . . .
H24 H 0.6672 0.4586 -0.0611 0.056 Uiso 1 1 calc R . .
C25 C 0.6085(4) 0.3580(2) -0.02819(15) 0.0364(8) Uani 1 1 d . . .
C26 C 0.6584(4) 0.3712(2) 0.08948(15) 0.0349(8) Uani 1 1 d . . .
C27 C 0.7149(4) 0.4306(2) 0.12735(17) 0.0456(9) Uani 1 1 d . . .
H27 H 0.6882 0.4796 0.1152 0.055 Uiso 1 1 calc R . .
C28 C 0.8118(4) 0.4162(2) 0.18360(18) 0.0537(11) Uani 1 1 d . . .
H28 H 0.8517 0.4553 0.2102 0.064 Uiso 1 1 calc R . .
C29 C 0.8486(4) 0.3429(2) 0.19970(17) 0.0497(10) Uani 1 1 d . . .
H29 H 0.9127 0.3315 0.2377 0.060 Uiso 1 1 calc R . .
C30 C 0.7893(4) 0.2869(2) 0.15888(17) 0.0463(9) Uani 1 1 d . . .
H30 H 0.8174 0.2376 0.1695 0.056 Uiso 1 1 calc R . .
C31 C 0.3910(4) 0.39146(18) 0.03407(15) 0.0338(8) Uani 1 1 d . . .
C32 C 0.3258(4) 0.3908(2) 0.09230(16) 0.0387(9) Uani 1 1 d . . .
H32 H 0.3899 0.3845 0.1312 0.046 Uiso 1 1 calc R . .
C33 C 0.1646(4) 0.3998(2) 0.09113(18) 0.0501(10) Uani 1 1 d . . .
H33 H 0.1173 0.3998 0.1294 0.060 Uiso 1 1 calc R . .
C34 C 0.0731(5) 0.4088(2) 0.0330(2) 0.0560(11) Uani 1 1 d . . .
H34 H -0.0366 0.4157 0.0311 0.067 Uiso 1 1 calc R . .
C35 C 0.1476(5) 0.4075(2) -0.02206(18) 0.0548(11) Uani 1 1 d . . .
H35 H 0.0853 0.4126 -0.0615 0.066 Uiso 1 1 calc R . .
S1 S 0.26982(13) 0.40415(6) 0.28111(5) 0.0562(3) Uani 1 1 d . . .
O1 O 0.2719(5) 0.46915(18) 0.24193(14) 0.0977(12) Uani 1 1 d . . .
O2 O 0.2754(4) 0.33395(17) 0.24746(14) 0.0889(10) Uani 1 1 d . . .
O3 O 0.1612(4) 0.4068(2) 0.32799(16) 0.0896(11) Uani 1 1 d . . .
C51 C 0.4606(6) 0.4072(3) 0.3292(2) 0.0728(13) Uani 1 1 d . . .
F1 F 0.5790(4) 0.4025(2) 0.2964(2) 0.1457(15) Uani 1 1 d . . .
F2 F 0.4758(4) 0.46977(18) 0.36396(16) 0.1176(12) Uani 1 1 d . . .
F3 F 0.4758(4) 0.35102(18) 0.37229(15) 0.1053(10) Uani 1 1 d . . .

loop_
_atom_site_aniso_label
_atom_site_aniso_U_11
_atom_site_aniso_U_22
_atom_site_aniso_U_33
_atom_site_aniso_U_23
_atom_site_aniso_U_13
_atom_site_aniso_U_12
Cu1 0.0568(3) 0.0345(3) 0.0585(3) 0.0005(2) 0.0135(2) -0.0068(3)
N1 0.0393(16) 0.0402(18) 0.0402(16) -0.0058(14) 0.0072(14) -0.0009(15)
N2 0.0342(17) 0.0317(17) 0.0460(17) -0.0008(14) 0.0032(13) 0.0023(14)
N3 0.0454(19) 0.048(2) 0.0444(18) 0.0047(15) -0.0030(15) 0.0048(17)
N4 0.0366(16) 0.0448(19) 0.0349(16) -0.0029(14) 0.0062(13) 0.0100(15)
N5 0.0507(18) 0.0357(19) 0.0412(17) -0.0043(14) 0.0100(14) 0.0001(16)
N6 0.0354(17) 0.038(2) 0.0454(18) -0.0010(14) 0.0034(14) -0.0031(15)
N7 0.0397(18) 0.050(2) 0.0419(18) 0.0013(14) 0.0038(14) 0.0087(16)
N8 0.0397(17) 0.0375(18) 0.0354(16) -0.0042(13) 0.0068(13) 0.0036(15)
C1 0.043(2) 0.059(3) 0.047(2) -0.005(2) 0.0130(18) 0.002(2)
C2 0.047(2) 0.058(3) 0.055(3) -0.024(2) 0.003(2) 0.015(2)
C3 0.058(3) 0.035(2) 0.069(3) -0.010(2) -0.004(2) 0.013(2)
C4 0.040(2) 0.038(2) 0.054(2) -0.0001(18) 0.0027(18) 0.0022(19)
C5 0.0267(18) 0.041(2) 0.0370(19) -0.0037(17) -0.0036(15) 0.0037(17)
C6 0.035(2) 0.033(2) 0.0403(19) -0.0075(17) 0.0054(16) 0.0049(17)
C7 0.045(2) 0.042(2) 0.056(2) 0.0010(18) 0.0173(19) 0.000(2)
C8 0.033(2) 0.052(3) 0.084(3) -0.004(2) 0.017(2) 0.000(2)
C9 0.029(2) 0.050(3) 0.084(3) -0.006(2) 0.000(2) 0.009(2)
C10 0.037(2) 0.038(2) 0.057(2) 0.0014(18) -0.0055(18) 0.0047(19)
C11 0.041(2) 0.036(2) 0.037(2) 0.0048(17) 0.0076(17) -0.0040(18)
C12 0.046(2) 0.067(3) 0.044(2) -0.008(2) 0.0084(19) 0.002(2)
C13 0.081(4) 0.090(4) 0.049(3) -0.019(2) 0.021(3) -0.009(3)
C14 0.073(3) 0.094(4) 0.042(2) -0.002(3) -0.004(2) -0.011(3)
C15 0.054(3) 0.070(3) 0.055(3) 0.010(2) -0.010(2) 0.001(2)
C21 0.065(3) 0.045(3) 0.046(2) -0.0099(19) 0.012(2) 0.010(2)
C22 0.064(3) 0.076(3) 0.042(2) 0.003(2) 0.022(2) 0.013(3)
C23 0.054(2) 0.065(3) 0.048(2) 0.014(2) 0.0166(19) -0.003(2)
C24 0.051(2) 0.040(2) 0.049(2) 0.0081(19) 0.0071(18) -0.001(2)
C25 0.0293(18) 0.041(2) 0.039(2) 0.0008(17) 0.0043(15) 0.0032(17)
C26 0.0291(18) 0.037(2) 0.040(2) -0.0053(17) 0.0092(15) 0.0004(17)
C27 0.049(2) 0.037(2) 0.051(2) -0.0092(18) 0.0076(19) 0.003(2)
C28 0.049(2) 0.059(3) 0.053(2) -0.019(2) 0.003(2) -0.009(2)
C29 0.034(2) 0.068(3) 0.045(2) 0.000(2) -0.0039(17) -0.003(2)
C30 0.039(2) 0.047(3) 0.052(2) 0.006(2) 0.0020(18) 0.003(2)
C31 0.038(2) 0.0220(19) 0.042(2) -0.0016(15) 0.0077(17) 0.0048(17)
C32 0.037(2) 0.040(2) 0.040(2) 0.0018(16) 0.0060(16) 0.0044(18)
C33 0.047(2) 0.055(3) 0.051(2) -0.0004(19) 0.0188(19) 0.002(2)
C34 0.037(2) 0.063(3) 0.070(3) 0.003(2) 0.013(2) 0.010(2)
C35 0.044(2) 0.065(3) 0.053(2) 0.004(2) -0.0048(19) 0.012(2)
S1 0.0655(7) 0.0523(7) 0.0500(6) 0.0017(5) 0.0033(5) -0.0036(6)
O1 0.172(4) 0.056(2) 0.063(2) 0.0154(16) -0.003(2) -0.003(2)
O2 0.128(3) 0.056(2) 0.079(2) -0.0180(17) -0.0072(19) -0.008(2)
O3 0.065(2) 0.107(3) 0.102(2) 0.008(2) 0.0299(19) 0.010(2)
C51 0.069(3) 0.068(4) 0.084(3) -0.011(3) 0.019(3) -0.002(3)
F1 0.073(2) 0.181(4) 0.195(4) -0.021(3) 0.066(2) -0.009(2)
F2 0.101(2) 0.088(2) 0.153(3) -0.048(2) -0.039(2) 0.005(2)
F3 0.100(2) 0.095(2) 0.113(2) 0.015(2) -0.0228(18) 0.017(2)

loop_
_atom_type_symbol
_atom_type_description
_atom_type_scat_dispersion_real
_atom_type_scat_dispersion_imag
_atom_type_scat_source
C C 0.0033 0.0016 'International Tables Vol C Tables 4.2.6.8 and 6.1.1.4'
H H 0.0000 0.0000 'International Tables Vol C Tables 4.2.6.8 and 6.1.1.4'
N N 0.0061 0.0033 'International Tables Vol C Tables 4.2.6.8 and 6.1.1.4'
O O 0.0106 0.0060 'International Tables Vol C Tables 4.2.6.8 and 6.1.1.4'
F F 0.0171 0.0103 'International Tables Vol C Tables 4.2.6.8 and 6.1.1.4'
S S 0.1246 0.1234 'International Tables Vol C Tables 4.2.6.8 and 6.1.1.4'
Cu Cu 0.3201 1.2651 'International Tables Vol C Tables 4.2.6.8 and 6.1.1.4'

loop_
_geom_angle_atom_site_label_1
_geom_angle_atom_site_label_2
_geom_angle_atom_site_label_3
_geom_angle
_geom_angle_site_symmetry_1
_geom_angle_site_symmetry_3
_geom_angle_publ_flag
N5 Cu1 N1 122.31(11) . . ?
N5 Cu1 N2 122.19(12) . . ?
N1 Cu1 N2 92.65(11) . . ?
N5 Cu1 N6 93.60(12) . . ?
N1 Cu1 N6 117.41(11) . . ?
N2 Cu1 N6 110.16(11) . . ?
C5 N1 C1 116.8(3) . . ?
C5 N1 Cu1 114.0(2) . . ?
C1 N1 Cu1 127.1(3) . . ?
C6 N2 C10 117.0(3) . . ?
C6 N2 Cu1 114.4(2) . . ?
C10 N2 Cu1 128.6(2) . . ?
C15 N3 C11 116.9(3) . . ?
C11 N4 C6 122.8(3) . . ?
C11 N4 C5 120.0(3) . . ?
C6 N4 C5 117.2(3) . . ?
C21 N5 C25 116.3(3) . . ?
C21 N5 Cu1 126.5(3) . . ?
C25 N5 Cu1 115.3(2) . . ?
C26 N6 C30 116.9(3) . . ?
C26 N6 Cu1 115.6(2) . . ?
C30 N6 Cu1 127.5(3) . . ?
C31 N7 C35 116.8(3) . . ?
C31 N8 C26 119.4(2) . . ?
C31 N8 C25 117.9(3) . . ?
C26 N8 C25 117.8(3) . . ?
N1 C1 C2 122.5(4) . . ?
C3 C2 C1 119.7(3) . . ?
C2 C3 C4 119.2(4) . . ?
C3 C4 C5 118.1(4) . . ?
N1 C5 C4 123.8(3) . . ?
N1 C5 N4 116.1(3) . . ?
C4 C5 N4 120.2(3) . . ?
N2 C6 C7 122.8(3) . . ?
N2 C6 N4 115.6(3) . . ?
C7 C6 N4 121.6(3) . . ?
C8 C7 C6 119.0(4) . . ?
C7 C8 C9 119.0(4) . . ?
C10 C9 C8 118.7(4) . . ?
N2 C10 C9 123.5(4) . . ?
N3 C11 C12 122.9(3) . . ?
N3 C11 N4 114.5(3) . . ?
C12 C11 N4 122.4(3) . . ?
C13 C12 C11 117.7(4) . . ?
C12 C13 C14 120.3(4) . . ?
C15 C14 C13 117.4(4) . . ?
N3 C15 C14 124.7(4) . . ?
N5 C21 C22 123.9(4) . . ?
C21 C22 C23 119.1(4) . . ?
C22 C23 C24 118.1(3) . . ?
C25 C24 C23 119.7(4) . . ?
N5 C25 C24 122.8(3) . . ?
N5 C25 N8 116.6(3) . . ?
C24 C25 N8 120.6(3) . . ?
N6 C26 C27 123.3(3) . . ?
N6 C26 N8 116.3(3) . . ?
C27 C26 N8 120.4(3) . . ?
C26 C27 C28 118.8(4) . . ?
C29 C28 C27 118.8(4) . . ?
C30 C29 C28 118.9(3) . . ?
N6 C30 C29 123.3(4) . . ?
N7 C31 C32 123.4(3) . . ?
N7 C31 N8 114.9(3) . . ?
C32 C31 N8 121.7(3) . . ?
C33 C32 C31 118.2(3) . . ?
C32 C33 C34 119.5(3) . . ?
C35 C34 C33 118.1(4) . . ?
N7 C35 C34 123.9(4) . . ?
O3 S1 O1 114.9(2) . . ?
O3 S1 O2 115.1(2) . . ?
O1 S1 O2 115.3(2) . . ?
O3 S1 C51 102.9(2) . . ?
O1 S1 C51 103.2(2) . . ?
O2 S1 C51 102.8(2) . . ?
F1 C51 F2 108.3(4) . . ?
F1 C51 F3 106.6(5) . . ?
F2 C51 F3 105.4(4) . . ?
F1 C51 S1 113.9(4) . . ?
F2 C51 S1 110.8(3) . . ?
F3 C51 S1 111.3(3) . . ?

loop_
_geom_bond_atom_site_label_1
_geom_bond_atom_site_label_2
_geom_bond_distance
_geom_bond_site_symmetry_2
_geom_bond_publ_flag
Cu1 N5 2.022(3) . ?
Cu1 N1 2.039(3) . ?
Cu1 N2 2.072(3) . ?
Cu1 N6 2.097(3) . ?
N1 C5 1.335(4) . ?
N1 C1 1.349(4) . ?
N2 C6 1.343(4) . ?
N2 C10 1.344(4) . ?
N3 C15 1.328(5) . ?
N3 C11 1.335(4) . ?
N4 C11 1.393(4) . ?
N4 C6 1.420(4) . ?
N4 C5 1.429(4) . ?
N5 C21 1.337(4) . ?
N5 C25 1.347(4) . ?
N6 C26 1.337(4) . ?
N6 C30 1.342(4) . ?
N7 C31 1.322(4) . ?
N7 C35 1.340(5) . ?
N8 C31 1.406(4) . ?
N8 C26 1.429(4) . ?
N8 C25 1.434(4) . ?
C1 C2 1.369(5) . ?
C2 C3 1.361(5) . ?
C3 C4 1.375(5) . ?
C4 C5 1.377(5) . ?
C6 C7 1.377(5) . ?
C7 C8 1.366(5) . ?
C8 C9 1.386(5) . ?
C9 C10 1.359(5) . ?
C11 C12 1.385(5) . ?
C12 C13 1.369(5) . ?
C13 C14 1.374(6) . ?
C14 C15 1.357(6) . ?
C21 C22 1.365(5) . ?
C22 C23 1.370(6) . ?
C23 C24 1.375(5) . ?
C24 C25 1.365(5) . ?
C26 C27 1.374(5) . ?
C27 C28 1.378(5) . ?
C28 C29 1.375(5) . ?
C29 C30 1.370(5) . ?
C31 C32 1.385(4) . ?
C32 C33 1.367(5) . ?
C33 C34 1.373(5) . ?
C34 C35 1.365(5) . ?
S1 O3 1.410(3) . ?
S1 O1 1.418(3) . ?
S1 O2 1.437(3) . ?
S1 C51 1.802(5) . ?
C51 F1 1.272(5) . ?
C51 F2 1.328(5) . ?
C51 F3 1.341(5) . ?
